data_1516114
loop_
_publ_author_name
'Hashikawa, Yoshifumi'
'Murata, Michihisa'
'Wakamiya, Atsushi'
'Murata, Yasujiro'

_publ_section_title
;
 Synthesis of open-cage ketolactam derivatives of fullerene c60
 encapsulating a hydrogen molecule.
;
_journal_issue 11
_journal_name_full 'Organic letters'
_journal_page_first 2970
_journal_page_last 2973
_journal_paper_doi 10.1021/ol501113y
_journal_volume 16
_journal_year 2014
_chemical_formula_sum 'C72 H23 N O8'
_chemical_formula_weight 1029.91
_chemical_name_systematic
;
 ?
;
_space_group_crystal_system triclinic
_space_group_IT_number 2
_symmetry_space_group_name_Hall '-P 1'
_symmetry_space_group_name_H-M 'P -1'
_atom_sites_solution_hydrogens geom
_atom_sites_solution_primary direct
_atom_sites_solution_secondary difmap
_audit_creation_method SHELXL-2013
_cell_angle_alpha 85.270(5)
_cell_angle_beta 77.477(5)
_cell_angle_gamma 78.869(5)
_cell_formula_units_Z 2
_cell_length_a 10.128(5)
_cell_length_b 10.497(5)
_cell_length_c 20.664(5)
_cell_measurement_temperature 103(2)
_cell_measurement_theta_max 25.00
_cell_measurement_theta_min 2.88
_cell_volume 2102.4(15)
_computing_molecular_graphics 'ORTEP 3 for windows'
_computing_structure_refinement 'SHELXL-2013 (Sheldrick, 2013)'
_computing_structure_solution 'SHELXS-2013 (Sheldrick, 2013)'
_diffrn_ambient_temperature 103(2)
_diffrn_measured_fraction_theta_full 0.907
_diffrn_measured_fraction_theta_max 0.927
_diffrn_measurement_device_type
;
Saturn70 CCD (4x4 bin mode) with MicroMax-007
;
_diffrn_radiation_type MoK\a
_diffrn_radiation_wavelength 0.70926
_diffrn_reflns_av_R_equivalents 0.0626
_diffrn_reflns_av_unetI/netI 0.0548
_diffrn_reflns_Laue_measured_fraction_full 0.907
_diffrn_reflns_Laue_measured_fraction_max 0.927
_diffrn_reflns_limit_h_max 11
_diffrn_reflns_limit_h_min -12
_diffrn_reflns_limit_k_max 12
_diffrn_reflns_limit_k_min -12
_diffrn_reflns_limit_l_max 24
_diffrn_reflns_limit_l_min -24
_diffrn_reflns_number 15546
_diffrn_reflns_point_group_measured_fraction_full 0.907
_diffrn_reflns_point_group_measured_fraction_max 0.927
_diffrn_reflns_theta_full 25.186
_diffrn_reflns_theta_max 25.002
_diffrn_reflns_theta_min 2.883
_diffrn_source 'fine-focus sealed tube'
_exptl_absorpt_coefficient_mu 0.107
_exptl_absorpt_correction_T_max 0.9947
_exptl_absorpt_correction_T_min 0.9842
_exptl_absorpt_correction_type multi-scan
_exptl_absorpt_process_details 'Jacobson, R. (1998) Private communication'
_exptl_crystal_colour black
_exptl_crystal_density_diffrn 1.627
_exptl_crystal_density_method 'not measured'
_exptl_crystal_description block
_exptl_crystal_F_000 1052
_exptl_crystal_size_max 0.150
_exptl_crystal_size_mid 0.100
_exptl_crystal_size_min 0.050
_refine_diff_density_max 0.608
_refine_diff_density_min -0.555
_refine_diff_density_rms 0.130
_refine_ls_extinction_coef none
_refine_ls_extinction_method none
_refine_ls_goodness_of_fit_ref 1.111
_refine_ls_hydrogen_treatment mixed
_refine_ls_matrix_type full
_refine_ls_number_parameters 741
_refine_ls_number_reflns 6906
_refine_ls_number_restraints 3
_refine_ls_restrained_S_all 1.111
_refine_ls_R_factor_all 0.1883
_refine_ls_R_factor_gt 0.1784
_refine_ls_shift/su_max 0.005
_refine_ls_shift/su_mean 0.001
_refine_ls_structure_factor_coef Fsqd
_refine_ls_weighting_details 'w=1/[\s^2^(Fo^2^)+52.3720P] where P=(Fo^2^+2Fc^2^)/3'
_refine_ls_weighting_scheme calc
_refine_ls_wR_factor_gt 0.4210
_refine_ls_wR_factor_ref 0.4281
_reflns_Friedel_coverage 0.000
_reflns_number_gt 6103
_reflns_number_total 6906
_reflns_threshold_expression 'I > 2\s(I)'
_cod_data_source_file ol501113y_si_002.cif
_cod_data_source_block ketolac1
_cod_depositor_comments 'Adding full bibliography for 1516114.cif.'
_cod_database_code 1516114
_shelx_space_group_comment
;
The symmetry employed for this shelxl refinement is uniquely defined
by the following loop, which should always be used as a source of
symmetry information in preference to the above space-group names.
They are only intended as comments.
;
_shelx_estimated_absorpt_t_min 0.984
_shelx_estimated_absorpt_t_max 0.995
_shelxl_version_number 2013-3

loop_
_space_group_symop_operation_xyz
'x, y, z'
'-x, -y, -z'

loop_
_atom_site_label
_atom_site_type_symbol
_atom_site_fract_x
_atom_site_fract_y
_atom_site_fract_z
_atom_site_U_iso_or_equiv
_atom_site_adp_type
_atom_site_occupancy
_atom_site_site_symmetry_order
_atom_site_calc_flag
_atom_site_refinement_flags_posn
_atom_site_refinement_flags_adp
O3 O 0.8527(8) 0.4031(8) 0.3272(4) 0.044(2) Uani 1 1 d . .
H3 H 0.9047 0.3816 0.3544 0.066 Uiso 1 1 calc R U
O5 O 1.0156(8) 0.0815(9) 0.4044(4) 0.045(2) Uani 1 1 d . .
O4 O 0.6833(9) 0.0795(9) 0.4913(4) 0.050(2) Uani 1 1 d . .
C56 C 0.6514(12) -0.1467(13) 0.0820(6) 0.041(3) Uani 1 1 d . .
C58 C 0.4313(12) -0.1184(13) 0.1631(7) 0.045(3) Uani 1 1 d . .
C13 C 0.7279(13) -0.1830(13) 0.3555(6) 0.045(3) Uani 1 1 d . .
N1 N 0.8962(10) -0.0740(10) 0.3894(5) 0.040(2) Uani 1 1 d . .
C27 C 0.3652(12) 0.0808(12) 0.3534(6) 0.041(3) Uani 1 1 d . .
C18 C 0.9433(11) 0.2084(12) 0.2014(6) 0.041(3) Uani 1 1 d . .
C50 C 0.7428(13) 0.0396(14) 0.0418(6) 0.045(3) Uani 1 1 d . .
C45 C 0.5135(13) -0.2477(12) 0.2499(7) 0.046(3) Uani 1 1 d . .
C30 C 0.7008(13) -0.2608(11) 0.3069(6) 0.041(3) Uani 1 1 d . .
C34 C 0.9522(13) 0.1105(14) 0.0953(6) 0.046(3) Uani 1 1 d . .
C47 C 0.7501(14) -0.3011(14) 0.1873(7) 0.052(3) Uani 1 1 d . .
C20 C 0.8249(12) 0.3073(12) 0.1897(6) 0.039(3) Uani 1 1 d . .
C54 C 0.4948(12) 0.0623(13) 0.0842(6) 0.044(3) Uani 1 1 d . .
C31 C 0.9198(12) -0.2383(11) 0.2322(6) 0.041(3) Uani 1 1 d . .
C6 C 0.5940(12) 0.3529(12) 0.2556(6) 0.039(3) Uani 1 1 d . .
C40 C 0.3322(11) 0.1117(12) 0.1851(6) 0.040(3) Uani 1 1 d . .
C21 C 0.7826(13) 0.3055(12) 0.1310(6) 0.043(3) Uani 1 1 d . .
C22 C 0.6352(12) 0.3318(12) 0.1334(6) 0.041(3) Uani 1 1 d . .
C11 C 0.5637(11) 0.0211(13) 0.4104(6) 0.040(3) Uani 1 1 d . .
C7 C 0.4889(12) 0.3038(12) 0.3096(6) 0.039(3) Uani 1 1 d . .
C4 C 0.8197(12) 0.2904(12) 0.3062(6) 0.041(3) Uani 1 1 d . .
C52 C 0.3949(12) 0.0098(13) 0.1390(6) 0.045(3) Uani 1 1 d . .
C41 C 0.2988(11) 0.0826(13) 0.2516(7) 0.045(3) Uani 1 1 d . .
C9 C 0.6250(11) 0.2399(12) 0.4032(6) 0.036(3) Uani 1 1 d . .
C46 C 0.3983(12) -0.1498(13) 0.2335(7) 0.046(3) Uani 1 1 d . .
C36 C 0.7355(14) 0.1738(14) 0.0556(6) 0.047(3) Uani 1 1 d . .
C44 C 0.5575(12) -0.2408(13) 0.3076(7) 0.045(3) Uani 1 1 d . .
C10 C 0.6358(12) 0.1041(13) 0.4419(6) 0.045(3) Uani 1 1 d . .
C53 C 0.7987(13) -0.1738(15) 0.0828(6) 0.050(3) Uani 1 1 d . .
C1 C 0.9635(11) 0.0270(12) 0.3669(6) 0.036(3) Uani 1 1 d . .
C37 C 0.6085(13) 0.2515(13) 0.0871(6) 0.046(3) Uani 1 1 d . .
C2 C 0.9776(11) 0.0653(11) 0.2947(6) 0.037(3) Uani 1 1 d . .
C14 C 0.8588(12) -0.1455(12) 0.3425(6) 0.042(3) Uani 1 1 d . .
C64 C 0.4583(12) 0.1200(13) 0.3856(6) 0.042(3) Uani 1 1 d . .
C51 C 0.8525(14) -0.0567(16) 0.0567(6) 0.055(4) Uani 1 1 d . .
C39 C 0.3924(12) 0.2273(14) 0.1609(7) 0.048(3) Uani 1 1 d . .
C5 C 0.7336(13) 0.3358(12) 0.2524(6) 0.045(3) Uani 1 1 d . .
C28 C 0.3781(12) -0.0468(14) 0.3390(6) 0.046(3) Uani 1 1 d . .
C26 C 0.3245(12) 0.1652(13) 0.2998(7) 0.044(3) Uani 1 1 d . .
C32 C 0.9513(12) -0.2127(13) 0.1631(7) 0.046(3) Uani 1 1 d . .
C24 C 0.4213(12) 0.2977(12) 0.2058(6) 0.040(3) Uani 1 1 d . .
C12 C 0.5921(12) -0.1025(11) 0.3867(6) 0.036(3) Uani 1 1 d . .
C8 C 0.5099(11) 0.2400(12) 0.3666(6) 0.041(3) Uani 1 1 d . .
C65 C 0.2087(13) 0.5511(13) 0.1985(7) 0.046(3) Uani 1 1 d . .
C68 C 0.2088(14) 0.4914(13) 0.0700(6) 0.047(3) Uani 1 1 d . .
C72 C 0.2078(15) 0.5798(14) 0.2713(7) 0.054(4) Uani 1 1 d . .
H72A H 0.2609 0.6486 0.2714 0.081 Uiso 1 1 calc R U
H72B H 0.2491 0.5008 0.2936 0.081 Uiso 1 1 calc R U
H72C H 0.1129 0.6080 0.2949 0.081 Uiso 1 1 calc R U
C70 C 0.3086(14) 0.5589(14) 0.0838(7) 0.052(3) Uani 1 1 d . .
H70 H 0.3775 0.5838 0.0486 0.062 Uiso 1 1 calc R U
C71 C 0.3051(14) 0.5867(13) 0.1456(7) 0.050(3) Uani 1 1 d . .
H71 H 0.3714 0.6330 0.1537 0.059 Uiso 1 1 calc R U
C67 C 0.1103(11) 0.4592(12) 0.1225(6) 0.041(3) Uani 1 1 d . .
H67 H 0.0414 0.4163 0.1143 0.049 Uiso 1 1 calc R U
C66 C 0.1083(13) 0.4872(13) 0.1867(7) 0.048(3) Uani 1 1 d . .
H66 H 0.0397 0.4633 0.2224 0.058 Uiso 1 1 calc R U
C69 C 0.206(2) 0.4579(17) 0.0013(8) 0.079(5) Uani 1 1 d . .
H69C H 0.1260 0.5114 -0.0129 0.118 Uiso 1 1 calc R U
H69A H 0.2001 0.3659 0.0011 0.118 Uiso 1 1 calc R U
H69B H 0.2903 0.4745 -0.0291 0.118 Uiso 1 1 calc R U
O6 O 0.9894(8) -0.2558(8) 0.4514(4) 0.044(2) Uani 1 1 d . .
O7 O 1.2025(8) -0.4175(8) 0.5046(4) 0.042(2) Uani 1 1 d . .
C60 C 0.8950(14) -0.1332(13) 0.4563(6) 0.047(3) Uani 1 1 d . .
H60B H 0.9229 -0.0747 0.4840 0.056 Uiso 1 1 calc R U
H60A H 0.8011 -0.1473 0.4774 0.056 Uiso 1 1 calc R U
C62 C 1.2177(13) -0.3764(12) 0.4358(6) 0.042(3) Uani 1 1 d . .
H62A H 1.1864 -0.4382 0.4113 0.051 Uiso 1 1 calc R U
H62B H 1.3155 -0.3743 0.4161 0.051 Uiso 1 1 calc R U
C63 C 1.2547(14) -0.5512(13) 0.5135(7) 0.049(3) Uani 1 1 d . .
H63B H 1.1979 -0.6025 0.4975 0.073 Uiso 1 1 calc R U
H63C H 1.2526 -0.5726 0.5608 0.073 Uiso 1 1 calc R U
H63A H 1.3496 -0.5712 0.4885 0.073 Uiso 1 1 calc R U
C61 C 1.1312(13) -0.2409(13) 0.4305(6) 0.047(3) Uani 1 1 d . .
H61A H 1.1538 -0.1812 0.4595 0.057 Uiso 1 1 calc R U
H61B H 1.1489 -0.2051 0.3842 0.057 Uiso 1 1 calc R U
O8 O 0.0500(9) 0.3406(10) 0.3989(5) 0.053(2) Uani 1 1 d D .
H8B H 0.023(15) 0.351(14) 0.4455(16) 0.079 Uiso 1 1 d D U
H8A H 0.109(13) 0.403(11) 0.385(6) 0.079 Uiso 1 1 d D U
O1 O 0.7594(8) 0.2121(7) 0.3613(4) 0.0359(18) Uani 1 1 d . .
O2 O 0.6015(9) 0.3492(9) 0.4391(5) 0.048(2) Uani 1 1 d . .
H2 H 0.6749 0.3582 0.4494 0.071 Uiso 1 1 calc R U
C29 C 0.4907(13) -0.1379(13) 0.3542(6) 0.044(3) Uani 1 1 d . .
C48 C 0.8451(14) -0.2496(13) 0.1348(6) 0.046(3) Uani 1 1 d . .
C59 C 0.6084(12) -0.2774(11) 0.1882(6) 0.039(3) Uani 1 1 d . .
C23 C 0.5465(12) 0.3519(12) 0.1938(6) 0.038(3) Uani 1 1 d . .
C35 C 0.8441(13) 0.2045(15) 0.0828(6) 0.049(3) Uani 1 1 d . .
C38 C 0.9584(12) -0.0229(14) 0.0836(6) 0.045(3) Uani 1 1 d . .
C43 C 0.3344(12) -0.0559(12) 0.2769(6) 0.041(3) Uani 1 1 d . .
C15 C 0.9442(11) -0.1562(11) 0.2792(6) 0.037(3) Uani 1 1 d . .
C49 C 0.4875(13) 0.1979(14) 0.0991(6) 0.048(3) Uani 1 1 d . .
C19 C 1.0028(11) 0.1129(12) 0.1568(6) 0.037(3) Uani 1 1 d . .
C17 C 1.0336(11) -0.0204(13) 0.1826(6) 0.043(3) Uani 1 1 d . .
C55 C 0.6159(13) -0.0141(14) 0.0589(6) 0.045(3) Uani 1 1 d . .
C3 C 0.9350(12) 0.1896(13) 0.2692(6) 0.044(3) Uani 1 1 d . .
C16 C 1.0067(11) -0.0441(12) 0.2520(6) 0.036(3) Uani 1 1 d . .
C25 C 0.3869(12) 0.2700(12) 0.2773(6) 0.041(3) Uani 1 1 d . .
C33 C 1.0062(13) -0.1013(13) 0.1372(6) 0.046(3) Uani 1 1 d . .
C42 C 0.7960(13) -0.2935(13) 0.2492(6) 0.044(3) Uani 1 1 d . .
C57 C 0.5601(12) -0.1965(13) 0.1335(6) 0.044(3) Uani 1 1 d . .

loop_
_atom_site_aniso_label
_atom_site_aniso_U_11
_atom_site_aniso_U_22
_atom_site_aniso_U_33
_atom_site_aniso_U_23
_atom_site_aniso_U_13
_atom_site_aniso_U_12
O3 0.034(5) 0.045(5) 0.058(6) 0.008(4) -0.018(4) -0.013(4)
O5 0.036(5) 0.061(6) 0.041(5) 0.000(4) -0.010(4) -0.013(4)
O4 0.048(5) 0.066(6) 0.040(5) -0.001(4) -0.011(4) -0.017(5)
C56 0.032(6) 0.061(8) 0.033(6) -0.007(6) -0.005(5) -0.016(6)
C58 0.032(6) 0.053(8) 0.051(8) -0.008(6) -0.001(6) -0.014(6)
C13 0.041(7) 0.054(8) 0.042(7) 0.006(6) -0.011(6) -0.018(6)
N1 0.037(6) 0.047(6) 0.036(5) 0.008(5) -0.013(4) -0.008(5)
C27 0.028(6) 0.044(7) 0.048(7) -0.015(6) -0.002(5) -0.005(5)
C18 0.025(6) 0.052(8) 0.054(8) 0.010(6) -0.014(5) -0.022(5)
C50 0.043(7) 0.070(9) 0.023(6) -0.003(6) -0.009(5) -0.008(6)
C45 0.040(7) 0.041(7) 0.063(8) 0.005(6) -0.019(6) -0.019(6)
C30 0.041(7) 0.031(6) 0.051(7) 0.002(5) -0.014(6) -0.007(5)
C34 0.034(7) 0.059(8) 0.045(7) 0.007(6) -0.003(5) -0.013(6)
C47 0.045(8) 0.068(9) 0.043(7) -0.012(7) -0.005(6) -0.013(7)
C20 0.035(6) 0.040(7) 0.045(7) 0.013(5) -0.014(5) -0.016(5)
C54 0.035(7) 0.064(9) 0.035(6) 0.001(6) -0.013(5) -0.014(6)
C31 0.032(6) 0.034(6) 0.057(8) -0.003(6) -0.017(6) 0.002(5)
C6 0.036(6) 0.038(7) 0.042(7) -0.003(5) -0.002(5) -0.007(5)
C40 0.026(6) 0.047(7) 0.050(7) 0.000(6) -0.016(5) -0.002(5)
C21 0.038(7) 0.039(7) 0.051(8) 0.009(6) -0.009(6) -0.013(5)
C22 0.038(7) 0.044(7) 0.043(7) 0.015(6) -0.013(5) -0.011(5)
C11 0.026(6) 0.060(8) 0.036(6) -0.002(6) -0.007(5) -0.013(5)
C7 0.030(6) 0.040(7) 0.050(7) -0.004(6) -0.015(5) -0.002(5)
C4 0.027(6) 0.049(7) 0.044(7) 0.006(6) -0.006(5) -0.006(5)
C52 0.036(7) 0.059(8) 0.053(8) 0.001(6) -0.026(6) -0.022(6)
C41 0.018(5) 0.053(8) 0.064(9) -0.003(6) -0.009(5) -0.009(5)
C9 0.020(5) 0.044(7) 0.043(7) -0.012(5) -0.002(5) -0.003(5)
C46 0.030(6) 0.050(8) 0.063(9) 0.000(6) -0.021(6) -0.010(6)
C36 0.046(7) 0.065(9) 0.030(6) 0.005(6) -0.003(5) -0.016(7)
C44 0.034(6) 0.049(7) 0.058(8) 0.013(6) -0.016(6) -0.021(6)
C10 0.028(6) 0.064(9) 0.039(7) 0.005(6) 0.000(5) -0.009(6)
C53 0.030(6) 0.078(10) 0.038(7) -0.004(7) 0.003(5) -0.008(6)
C1 0.031(6) 0.043(7) 0.034(6) 0.000(5) -0.007(5) -0.007(5)
C37 0.041(7) 0.054(8) 0.048(7) 0.006(6) -0.025(6) -0.008(6)
C2 0.022(5) 0.040(7) 0.051(7) 0.003(5) -0.013(5) -0.005(5)
C14 0.036(6) 0.041(7) 0.054(8) 0.007(6) -0.021(6) -0.011(5)
C64 0.032(6) 0.049(7) 0.046(7) -0.001(6) -0.007(5) -0.009(5)
C51 0.046(8) 0.087(11) 0.037(7) 0.001(7) -0.011(6) -0.022(7)
C39 0.028(6) 0.068(9) 0.051(8) 0.006(7) -0.019(6) -0.008(6)
C5 0.042(7) 0.045(7) 0.050(7) 0.005(6) -0.018(6) -0.007(6)
C28 0.031(6) 0.065(9) 0.047(7) 0.010(6) -0.007(5) -0.026(6)
C26 0.024(6) 0.048(7) 0.059(8) 0.006(6) -0.011(5) -0.001(5)
C32 0.029(6) 0.052(8) 0.053(8) 0.004(6) -0.005(6) -0.009(6)
C24 0.033(6) 0.050(7) 0.040(7) 0.007(6) -0.011(5) -0.012(5)
C12 0.035(6) 0.036(6) 0.038(6) 0.003(5) -0.008(5) -0.009(5)
C8 0.023(6) 0.049(7) 0.044(7) -0.015(6) -0.001(5) 0.003(5)
C65 0.045(7) 0.047(7) 0.051(8) -0.002(6) -0.022(6) -0.007(6)
C68 0.056(8) 0.047(8) 0.043(7) 0.000(6) -0.013(6) -0.017(6)
C72 0.053(8) 0.050(8) 0.062(9) -0.007(7) -0.025(7) 0.003(7)
C70 0.044(8) 0.061(9) 0.051(8) 0.010(7) -0.009(6) -0.017(7)
C71 0.045(8) 0.046(8) 0.064(9) 0.003(7) -0.022(7) -0.015(6)
C67 0.022(6) 0.046(7) 0.056(8) -0.004(6) -0.011(5) -0.005(5)
C66 0.037(7) 0.049(8) 0.058(8) 0.013(6) -0.013(6) -0.009(6)
C69 0.115(15) 0.074(11) 0.051(9) -0.005(8) -0.007(9) -0.038(11)
O6 0.033(4) 0.053(5) 0.046(5) 0.001(4) -0.008(4) -0.010(4)
O7 0.040(5) 0.040(5) 0.045(5) 0.004(4) -0.012(4) -0.005(4)
C60 0.047(7) 0.056(8) 0.040(7) 0.016(6) -0.021(6) -0.013(6)
C62 0.039(7) 0.049(7) 0.042(7) 0.001(6) -0.015(5) -0.012(6)
C63 0.050(8) 0.054(8) 0.046(7) 0.009(6) -0.013(6) -0.018(6)
C61 0.047(7) 0.058(8) 0.042(7) 0.003(6) -0.007(6) -0.027(6)
O8 0.038(5) 0.075(7) 0.051(5) -0.001(5) -0.013(4) -0.019(5)
O1 0.032(4) 0.037(4) 0.036(4) -0.005(3) 0.001(3) -0.007(3)
O2 0.035(5) 0.055(6) 0.055(5) -0.015(4) -0.007(4) -0.010(4)
C29 0.036(7) 0.050(8) 0.048(7) 0.005(6) -0.012(6) -0.012(6)
C48 0.048(8) 0.051(8) 0.041(7) -0.008(6) -0.008(6) -0.014(6)
C59 0.028(6) 0.037(6) 0.054(7) -0.003(5) -0.012(5) -0.007(5)
C23 0.030(6) 0.042(7) 0.040(7) 0.006(5) -0.012(5) -0.001(5)
C35 0.036(7) 0.084(10) 0.024(6) 0.009(6) -0.004(5) -0.011(7)
C38 0.031(6) 0.074(9) 0.031(6) -0.004(6) -0.004(5) -0.011(6)
C43 0.028(6) 0.046(7) 0.055(8) 0.000(6) -0.012(5) -0.019(5)
C15 0.024(6) 0.038(6) 0.050(7) -0.002(5) -0.015(5) -0.001(5)
C49 0.039(7) 0.066(9) 0.041(7) 0.008(6) -0.018(6) -0.006(6)
C19 0.025(6) 0.055(8) 0.036(6) -0.002(6) -0.005(5) -0.017(5)
C17 0.021(6) 0.056(8) 0.049(7) -0.004(6) -0.001(5) -0.009(5)
C55 0.037(7) 0.066(9) 0.035(6) -0.002(6) -0.013(5) -0.012(6)
C3 0.032(6) 0.063(9) 0.043(7) -0.005(6) -0.006(5) -0.024(6)
C16 0.018(5) 0.048(7) 0.041(6) 0.000(5) -0.011(5) 0.003(5)
C25 0.031(6) 0.041(7) 0.047(7) -0.013(6) -0.011(5) 0.011(5)
C33 0.034(7) 0.058(8) 0.041(7) -0.011(6) 0.000(5) -0.004(6)
C42 0.041(7) 0.052(8) 0.041(7) 0.004(6) -0.017(6) -0.006(6)
C57 0.037(7) 0.060(8) 0.044(7) -0.009(6) -0.022(6) -0.013(6)

loop_
_atom_type_symbol
_atom_type_description
_atom_type_scat_dispersion_real
_atom_type_scat_dispersion_imag
_atom_type_scat_source
C C 0.0033 0.0016 'International Tables Vol C Tables 4.2.6.8 and 6.1.1.4'
H H 0.0000 0.0000 'International Tables Vol C Tables 4.2.6.8 and 6.1.1.4'
N N 0.0061 0.0033 'International Tables Vol C Tables 4.2.6.8 and 6.1.1.4'
O O 0.0106 0.0060 'International Tables Vol C Tables 4.2.6.8 and 6.1.1.4'

loop_
_geom_angle_atom_site_label_1
_geom_angle_atom_site_label_2
_geom_angle_atom_site_label_3
_geom_angle
C57 C56 C55 118.8(12)
C57 C56 C53 119.4(11)
C55 C56 C53 108.3(11)
C52 C58 C57 120.0(12)
C52 C58 C46 119.9(12)
C57 C58 C46 109.9(12)
C14 C13 C30 117.0(12)
C14 C13 C12 126.9(12)
C30 C13 C12 107.1(10)
C1 N1 C14 118.9(10)
C1 N1 C60 121.4(10)
C14 N1 C60 117.5(10)
C28 C27 C64 120.8(12)
C28 C27 C26 110.3(11)
C64 C27 C26 116.7(11)
C19 C18 C3 123.4(12)
C19 C18 C20 120.8(11)
C3 C18 C20 108.5(11)
C51 C50 C36 120.1(12)
C51 C50 C55 108.6(12)
C36 C50 C55 118.1(12)
C44 C45 C59 121.8(11)
C44 C45 C46 120.0(13)
C59 C45 C46 106.3(11)
C42 C30 C44 120.5(12)
C42 C30 C13 121.6(11)
C44 C30 C13 110.7(11)
C35 C34 C38 121.1(12)
C35 C34 C19 119.5(12)
C38 C34 C19 106.7(11)
C59 C47 C48 121.5(13)
C59 C47 C42 118.9(12)
C48 C47 C42 107.4(11)
C21 C20 C5 124.3(11)
C21 C20 C18 117.6(12)
C5 C20 C18 108.5(10)
C55 C54 C49 121.4(12)
C55 C54 C52 119.7(12)
C49 C54 C52 105.9(11)
C32 C31 C15 122.9(12)
C32 C31 C42 109.2(11)
C15 C31 C42 117.9(11)
C5 C6 C23 118.0(11)
C5 C6 C7 127.1(11)
C23 C6 C7 106.6(10)
C41 C40 C52 120.4(12)
C41 C40 C39 120.4(12)
C52 C40 C39 108.0(11)
C20 C21 C22 117.3(11)
C20 C21 C35 122.5(11)
C22 C21 C35 107.2(11)
C23 C22 C37 120.1(11)
C23 C22 C21 118.9(11)
C37 C22 C21 107.8(11)
C12 C11 C64 118.8(11)
C12 C11 C10 136.9(11)
C64 C11 C10 101.7(11)
C8 C7 C25 118.8(12)
C8 C7 C6 127.2(11)
C25 C7 C6 106.3(10)
O3 C4 O1 112.2(10)
O3 C4 C3 119.2(10)
O1 C4 C3 101.3(9)
O3 C4 C5 106.8(10)
O1 C4 C5 116.3(9)
C3 C4 C5 101.1(10)
C58 C52 C40 119.9(12)
C58 C52 C54 118.2(12)
C40 C52 C54 108.4(11)
C40 C41 C26 120.6(12)
C40 C41 C43 119.3(12)
C26 C41 C43 106.6(11)
O2 C9 O1 114.7(9)
O2 C9 C8 111.4(9)
O1 C9 C8 113.0(9)
O2 C9 C10 118.0(10)
O1 C9 C10 95.3(8)
C8 C9 C10 103.1(10)
C43 C46 C58 120.6(12)
C43 C46 C45 119.3(12)
C58 C46 C45 107.6(12)
C37 C36 C35 108.0(12)
C37 C36 C50 121.2(12)
C35 C36 C50 117.5(12)
C45 C44 C30 119.8(12)
C45 C44 C29 121.1(12)
C30 C44 C29 106.8(11)
O4 C10 C11 128.2(12)
O4 C10 C9 124.2(12)
C11 C10 C9 107.3(10)
C48 C53 C51 121.4(12)
C48 C53 C56 119.7(11)
C51 C53 C56 106.9(12)
O5 C1 N1 121.6(10)
O5 C1 C2 121.7(10)
N1 C1 C2 116.7(10)
C49 C37 C22 121.9(12)
C49 C37 C36 118.6(13)
C22 C37 C36 109.3(11)
C3 C2 C16 119.4(11)
C3 C2 C1 125.1(11)
C16 C2 C1 113.8(10)
C15 C14 C13 121.0(11)
C15 C14 N1 117.4(10)
C13 C14 N1 120.5(12)
C27 C64 C8 121.8(12)
C27 C64 C11 119.8(11)
C8 C64 C11 110.2(10)
C50 C51 C38 120.9(14)
C50 C51 C53 108.7(12)
C38 C51 C53 118.7(12)
C24 C39 C49 121.1(12)
C24 C39 C40 117.8(12)
C49 C39 C40 108.1(12)
C6 C5 C20 118.6(11)
C6 C5 C4 131.0(12)
C20 C5 C4 106.3(10)
C27 C28 C29 119.0(11)
C27 C28 C43 110.5(11)
C29 C28 C43 119.1(12)
C25 C26 C27 120.5(11)
C25 C26 C41 119.2(12)
C27 C26 C41 107.2(11)
C33 C32 C31 120.1(12)
C33 C32 C48 119.5(12)
C31 C32 C48 108.0(11)
C39 C24 C23 122.3(11)
C39 C24 C25 123.3(12)
C23 C24 C25 105.9(10)
C11 C12 C29 116.7(11)
C11 C12 C13 129.8(11)
C29 C12 C13 105.4(10)
C7 C8 C64 119.3(11)
C7 C8 C9 128.8(11)
C64 C8 C9 107.4(10)
C71 C65 C66 119.1(12)
C71 C65 C72 122.3(12)
C66 C65 C72 118.6(12)
C67 C68 C70 117.6(12)
C67 C68 C69 119.6(12)
C70 C68 C69 122.7(13)
C71 C70 C68 120.0(13)
C70 C71 C65 122.4(12)
C68 C67 C66 122.0(12)
C67 C66 C65 118.9(12)
C61 O6 C60 112.9(9)
C63 O7 C62 112.3(9)
O6 C60 N1 108.8(10)
O7 C62 C61 108.5(10)
O6 C61 C62 106.4(10)
C9 O1 C4 128.0(9)
C28 C29 C12 122.6(12)
C28 C29 C44 118.5(11)
C12 C29 C44 109.8(10)
C53 C48 C47 120.4(12)
C53 C48 C32 119.6(12)
C47 C48 C32 108.3(11)
C47 C59 C45 118.8(11)
C47 C59 C57 117.8(11)
C45 C59 C57 110.2(10)
C22 C23 C24 117.7(11)
C22 C23 C6 122.7(10)
C24 C23 C6 110.4(10)
C34 C35 C36 121.9(14)
C34 C35 C21 119.1(11)
C36 C35 C21 107.7(11)
C51 C38 C34 118.5(13)
C51 C38 C33 119.8(13)
C34 C38 C33 108.6(11)
C46 C43 C28 121.9(12)
C46 C43 C41 119.7(12)
C28 C43 C41 105.2(11)
C14 C15 C31 119.8(11)
C14 C15 C16 116.9(11)
C31 C15 C16 116.7(11)
C37 C49 C39 116.7(12)
C37 C49 C54 120.0(12)
C39 C49 C54 109.5(12)
C18 C19 C17 118.2(11)
C18 C19 C34 120.4(11)
C17 C19 C34 108.1(11)
C16 C17 C33 123.7(12)
C16 C17 C19 118.4(11)
C33 C17 C19 106.9(11)
C54 C55 C56 122.2(12)
C54 C55 C50 120.4(13)
C56 C55 C50 107.4(11)
C18 C3 C2 118.7(12)
C18 C3 C4 110.1(11)
C2 C3 C4 124.3(11)
C17 C16 C2 118.7(11)
C17 C16 C15 118.5(11)
C2 C16 C15 116.2(10)
C26 C25 C7 121.1(11)
C26 C25 C24 118.4(11)
C7 C25 C24 110.6(11)
C32 C33 C17 117.9(12)
C32 C33 C38 121.0(12)
C17 C33 C38 109.7(12)
C30 C42 C31 120.3(12)
C30 C42 C47 120.1(11)
C31 C42 C47 107.1(11)
C56 C57 C58 121.2(12)
C56 C57 C59 121.3(11)
C58 C57 C59 105.8(11)

loop_
_geom_bond_atom_site_label_1
_geom_bond_atom_site_label_2
_geom_bond_distance
O3 C4 1.413(15)
O5 C1 1.253(14)
O4 C10 1.210(14)
C56 C57 1.389(17)
C56 C55 1.438(18)
C56 C53 1.467(17)
C58 C52 1.403(18)
C58 C57 1.439(18)
C58 C46 1.445(19)
C13 C14 1.419(16)
C13 C30 1.448(17)
C13 C12 1.509(17)
N1 C1 1.366(15)
N1 C14 1.427(16)
N1 C60 1.466(14)
C27 C28 1.372(18)
C27 C64 1.403(17)
C27 C26 1.442(17)
C18 C19 1.377(17)
C18 C3 1.386(17)
C18 C20 1.476(17)
C50 C51 1.419(19)
C50 C36 1.444(19)
C50 C55 1.464(18)
C45 C44 1.372(18)
C45 C59 1.437(18)
C45 C46 1.477(17)
C30 C42 1.382(18)
C30 C44 1.423(17)
C34 C35 1.380(18)
C34 C38 1.427(19)
C34 C19 1.475(17)
C47 C59 1.404(17)
C47 C48 1.431(18)
C47 C42 1.465(17)
C20 C21 1.375(17)
C20 C5 1.434(18)
C54 C55 1.354(18)
C54 C49 1.466(19)
C54 C52 1.492(17)
C31 C32 1.410(18)
C31 C15 1.438(17)
C31 C42 1.445(17)
C6 C5 1.378(17)
C6 C23 1.460(16)
C6 C7 1.499(17)
C40 C41 1.365(18)
C40 C52 1.449(18)
C40 C39 1.465(18)
C21 C22 1.455(17)
C21 C35 1.468(19)
C22 C23 1.376(17)
C22 C37 1.426(18)
C11 C12 1.380(17)
C11 C64 1.483(17)
C11 C10 1.503(17)
C7 C8 1.343(17)
C7 C25 1.456(16)
C4 O1 1.443(14)
C4 C3 1.529(18)
C4 C5 1.549(16)
C41 C26 1.468(19)
C41 C43 1.507(18)
C9 O2 1.372(14)
C9 O1 1.437(13)
C9 C8 1.521(16)
C9 C10 1.573(17)
C46 C43 1.358(18)
C36 C37 1.436(18)
C36 C35 1.436(18)
C44 C29 1.470(19)
C53 C48 1.394(18)
C53 C51 1.46(2)
C1 C2 1.498(16)
C37 C49 1.411(18)
C2 C3 1.389(17)
C2 C16 1.451(17)
C14 C15 1.403(17)
C64 C8 1.448(17)
C51 C38 1.423(18)
C39 C24 1.345(18)
C39 C49 1.439(18)
C28 C29 1.414(18)
C28 C43 1.461(17)
C26 C25 1.372(18)
C32 C33 1.407(18)
C32 C48 1.457(18)
C24 C23 1.453(16)
C24 C25 1.462(17)
C12 C29 1.460(16)
C65 C71 1.379(19)
C65 C66 1.393(18)
C65 C72 1.557(18)
C68 C67 1.374(17)
C68 C70 1.428(18)
C68 C69 1.498(19)
C70 C71 1.324(19)
C67 C66 1.377(18)
O6 C61 1.442(14)
O6 C60 1.444(15)
O7 C63 1.413(15)
O7 C62 1.437(14)
C62 C61 1.529(18)
C59 C57 1.469(17)
C38 C33 1.438(18)
C15 C16 1.458(16)
C19 C17 1.456(17)
C17 C16 1.411(17)
C17 C33 1.419(18)

loop_
_geom_torsion_atom_site_label_1
_geom_torsion_atom_site_label_2
_geom_torsion_atom_site_label_3
_geom_torsion_atom_site_label_4
_geom_torsion
C14 C13 C30 C42 -2.2(18)
C12 C13 C30 C42 147.2(11)
C14 C13 C30 C44 -152.6(11)
C12 C13 C30 C44 -3.2(14)
C19 C18 C20 C21 -4.2(16)
C3 C18 C20 C21 -155.3(11)
C19 C18 C20 C5 143.3(11)
C3 C18 C20 C5 -7.8(14)
C5 C20 C21 C22 -1.3(18)
C18 C20 C21 C22 140.7(11)
C5 C20 C21 C35 -137.5(13)
C18 C20 C21 C35 4.4(17)
C20 C21 C22 C23 -2.5(17)
C35 C21 C22 C23 139.9(12)
C20 C21 C22 C37 -143.6(11)
C35 C21 C22 C37 -1.2(13)
C5 C6 C7 C8 4(2)
C23 C6 C7 C8 151.1(13)
C5 C6 C7 C25 -144.6(13)
C23 C6 C7 C25 2.6(13)
C57 C58 C52 C40 -137.9(12)
C46 C58 C52 C40 3.9(17)
C57 C58 C52 C54 -1.8(17)
C46 C58 C52 C54 140.0(12)
C41 C40 C52 C58 -4.9(17)
C39 C40 C52 C58 139.0(11)
C41 C40 C52 C54 -144.8(11)
C39 C40 C52 C54 -0.9(13)
C55 C54 C52 C58 0.5(17)
C49 C54 C52 C58 -141.4(11)
C55 C54 C52 C40 141.2(12)
C49 C54 C52 C40 -0.7(12)
C52 C40 C41 C26 138.6(12)
C39 C40 C41 C26 -0.9(17)
C52 C40 C41 C43 3.1(16)
C39 C40 C41 C43 -136.4(12)
C52 C58 C46 C43 -1.1(17)
C57 C58 C46 C43 144.1(11)
C52 C58 C46 C45 -142.8(11)
C57 C58 C46 C45 2.4(14)
C44 C45 C46 C43 -2.0(18)
C59 C45 C46 C43 -145.4(12)
C44 C45 C46 C58 140.3(12)
C59 C45 C46 C58 -3.2(13)
C51 C50 C36 C37 -134.7(13)
C55 C50 C36 C37 2.0(17)
C51 C50 C36 C35 1.6(17)
C55 C50 C36 C35 138.3(11)
C59 C45 C44 C30 1.3(19)
C46 C45 C44 C30 -136.4(13)
C59 C45 C44 C29 138.5(13)
C46 C45 C44 C29 0.7(18)
C42 C30 C44 C45 -3.2(19)
C13 C30 C44 C45 147.5(12)
C42 C30 C44 C29 -145.8(12)
C13 C30 C44 C29 5.0(14)
C12 C11 C10 O4 -56(2)
C64 C11 C10 O4 144.3(13)
C12 C11 C10 C9 130.7(15)
C64 C11 C10 C9 -29.4(12)
O2 C9 C10 O4 -33.5(16)
O1 C9 C10 O4 88.1(13)
C8 C9 C10 O4 -156.8(11)
O2 C9 C10 C11 140.5(10)
O1 C9 C10 C11 -97.9(10)
C8 C9 C10 C11 17.2(12)
C57 C56 C53 C48 0(2)
C55 C56 C53 C48 140.5(13)
C57 C56 C53 C51 -142.7(12)
C55 C56 C53 C51 -2.6(14)
C14 N1 C1 O5 -169.9(11)
C60 N1 C1 O5 -7.0(18)
C14 N1 C1 C2 7.4(15)
C60 N1 C1 C2 170.3(10)
C23 C22 C37 C49 4.6(18)
C21 C22 C37 C49 145.2(12)
C23 C22 C37 C36 -140.1(12)
C21 C22 C37 C36 0.5(14)
C35 C36 C37 C49 -145.6(12)
C50 C36 C37 C49 -5.7(18)
C35 C36 C37 C22 0.5(15)
C50 C36 C37 C22 140.4(12)
O5 C1 C2 C3 -57.7(16)
N1 C1 C2 C3 125.0(12)
O5 C1 C2 C16 137.8(11)
N1 C1 C2 C16 -39.5(14)
C30 C13 C14 C15 14.8(18)
C12 C13 C14 C15 -127.7(13)
C30 C13 C14 N1 -177.1(10)
C12 C13 C14 N1 40.4(18)
C1 N1 C14 C15 30.9(15)
C60 N1 C14 C15 -132.7(11)
C1 N1 C14 C13 -137.7(12)
C60 N1 C14 C13 58.7(15)
C28 C27 C64 C8 139.4(13)
C26 C27 C64 C8 0.7(18)
C28 C27 C64 C11 -6.1(18)
C26 C27 C64 C11 -144.8(11)
C12 C11 C64 C27 16.7(17)
C10 C11 C64 C27 -178.7(11)
C12 C11 C64 C8 -132.4(12)
C10 C11 C64 C8 32.2(13)
C36 C50 C51 C38 -1.6(19)
C55 C50 C51 C38 -142.0(12)
C36 C50 C51 C53 140.9(12)
C55 C50 C51 C53 0.5(15)
C48 C53 C51 C50 -141.1(12)
C56 C53 C51 C50 1.2(15)
C48 C53 C51 C38 2(2)
C56 C53 C51 C38 144.7(13)
C41 C40 C39 C24 4.2(18)
C52 C40 C39 C24 -139.8(12)
C41 C40 C39 C49 146.1(11)
C52 C40 C39 C49 2.1(13)
C23 C6 C5 C20 -5.1(18)
C7 C6 C5 C20 139.0(13)
C23 C6 C5 C4 -158.7(13)
C7 C6 C5 C4 -15(2)
C21 C20 C5 C6 5.2(19)
C18 C20 C5 C6 -139.7(11)
C21 C20 C5 C4 164.7(11)
C18 C20 C5 C4 19.9(13)
O3 C4 C5 C6 -101.8(15)
O1 C4 C5 C6 24(2)
C3 C4 C5 C6 132.9(14)
O3 C4 C5 C20 102.1(11)
O1 C4 C5 C20 -131.8(11)
C3 C4 C5 C20 -23.2(12)
C64 C27 C28 C29 -2.9(19)
C26 C27 C28 C29 138.1(12)
C64 C27 C28 C43 -146.3(12)
C26 C27 C28 C43 -5.2(14)
C28 C27 C26 C25 -135.6(13)
C64 C27 C26 C25 7.2(18)
C28 C27 C26 C41 5.3(14)
C64 C27 C26 C41 148.1(11)
C40 C41 C26 C25 -2.2(17)
C43 C41 C26 C25 138.2(11)
C40 C41 C26 C27 -143.7(11)
C43 C41 C26 C27 -3.3(13)
C15 C31 C32 C33 -1.5(18)
C42 C31 C32 C33 142.9(12)
C15 C31 C32 C48 -143.4(12)
C42 C31 C32 C48 1.0(15)
C49 C39 C24 C23 2(2)
C40 C39 C24 C23 139.0(12)
C49 C39 C24 C25 -141.2(13)
C40 C39 C24 C25 -4.4(18)
C64 C11 C12 C29 -17.2(16)
C10 C11 C12 C29 -174.9(13)
C64 C11 C12 C13 126.6(13)
C10 C11 C12 C13 -31(2)
C14 C13 C12 C11 -1(2)
C30 C13 C12 C11 -146.8(13)
C14 C13 C12 C29 145.5(12)
C30 C13 C12 C29 0.1(13)
C25 C7 C8 C64 15.4(17)
C6 C7 C8 C64 -129.7(13)
C25 C7 C8 C9 168.3(11)
C6 C7 C8 C9 23(2)
C27 C64 C8 C7 -12.3(18)
C11 C64 C8 C7 136.1(12)
C27 C64 C8 C9 -170.5(11)
C11 C64 C8 C9 -22.1(13)
O2 C9 C8 C7 79.5(15)
O1 C9 C8 C7 -51.3(17)
C10 C9 C8 C7 -152.9(12)
O2 C9 C8 C64 -125.0(11)
O1 C9 C8 C64 104.2(11)
C10 C9 C8 C64 2.5(12)
C67 C68 C70 C71 1(2)
C69 C68 C70 C71 179.4(14)
C68 C70 C71 C65 1(2)
C66 C65 C71 C70 -2(2)
C72 C65 C71 C70 177.9(13)
C70 C68 C67 C66 -1.7(19)
C69 C68 C67 C66 179.7(13)
C68 C67 C66 C65 0.6(19)
C71 C65 C66 C67 1.3(19)
C72 C65 C66 C67 -178.7(11)
C61 O6 C60 N1 68.4(12)
C1 N1 C60 O6 -103.8(13)
C14 N1 C60 O6 59.4(13)
C63 O7 C62 C61 167.4(10)
C60 O6 C61 C62 173.4(9)
O7 C62 C61 O6 -67.5(12)
O2 C9 O1 C4 -62.3(15)
C8 C9 O1 C4 66.8(14)
C10 C9 O1 C4 173.5(10)
O3 C4 O1 C9 71.3(13)
C3 C4 O1 C9 -160.6(10)
C5 C4 O1 C9 -52.1(15)
C27 C28 C29 C12 1.9(19)
C43 C28 C29 C12 142.0(12)
C27 C28 C29 C44 -141.7(12)
C43 C28 C29 C44 -1.5(17)
C11 C12 C29 C28 8.6(18)
C13 C12 C29 C28 -143.4(12)
C11 C12 C29 C44 154.9(11)
C13 C12 C29 C44 3.0(13)
C45 C44 C29 C28 1.0(18)
C30 C44 C29 C28 143.0(11)
C45 C44 C29 C12 -146.9(11)
C30 C44 C29 C12 -4.9(14)
C51 C53 C48 C47 137.7(14)
C56 C53 C48 C47 0(2)
C51 C53 C48 C32 -1(2)
C56 C53 C48 C32 -138.7(14)
C59 C47 C48 C53 0(2)
C42 C47 C48 C53 -141.7(13)
C59 C47 C48 C32 143.0(13)
C42 C47 C48 C32 1.2(15)
C33 C32 C48 C53 -0.4(19)
C31 C32 C48 C53 141.8(12)
C33 C32 C48 C47 -143.6(13)
C31 C32 C48 C47 -1.4(15)
C48 C47 C59 C45 -138.1(13)
C42 C47 C59 C45 -0.5(19)
C48 C47 C59 C57 -0.7(19)
C42 C47 C59 C57 136.9(13)
C44 C45 C59 C47 0.5(19)
C46 C45 C59 C47 143.2(12)
C44 C45 C59 C57 -139.9(12)
C46 C45 C59 C57 2.8(13)
C37 C22 C23 C24 -5.0(17)
C21 C22 C23 C24 -141.3(12)
C37 C22 C23 C6 138.7(12)
C21 C22 C23 C6 2.4(18)
C39 C24 C23 C22 1.7(18)
C25 C24 C23 C22 150.5(11)
C39 C24 C23 C6 -146.2(12)
C25 C24 C23 C6 2.6(14)
C5 C6 C23 C22 1.5(18)
C7 C6 C23 C22 -149.3(12)
C5 C6 C23 C24 147.5(12)
C7 C6 C23 C24 -3.3(13)
C38 C34 C35 C36 -2.1(18)
C19 C34 C35 C36 -138.6(12)
C38 C34 C35 C21 137.0(13)
C19 C34 C35 C21 0.5(18)
C37 C36 C35 C34 141.8(12)
C50 C36 C35 C34 0.2(17)
C37 C36 C35 C21 -1.3(14)
C50 C36 C35 C21 -142.8(11)
C20 C21 C35 C34 -2.7(19)
C22 C21 C35 C34 -142.7(12)
C20 C21 C35 C36 141.5(12)
C22 C21 C35 C36 1.5(14)
C50 C51 C38 C34 -0.2(19)
C53 C51 C38 C34 -139.1(13)
C50 C51 C38 C33 136.6(13)
C53 C51 C38 C33 -2(2)
C35 C34 C38 C51 2.0(18)
C19 C34 C38 C51 143.3(11)
C35 C34 C38 C33 -139.2(12)
C19 C34 C38 C33 2.1(13)
C58 C46 C43 C28 -135.9(12)
C45 C46 C43 C28 1.4(18)
C58 C46 C43 C41 -0.7(17)
C45 C46 C43 C41 136.7(12)
C27 C28 C43 C46 143.6(12)
C29 C28 C43 C46 0.3(18)
C27 C28 C43 C41 2.9(13)
C29 C28 C43 C41 -140.4(11)
C40 C41 C43 C46 -0.4(16)
C26 C41 C43 C46 -141.3(11)
C40 C41 C43 C28 141.4(11)
C26 C41 C43 C28 0.4(13)
C13 C14 C15 C31 -17.9(17)
N1 C14 C15 C31 173.5(10)
C13 C14 C15 C16 132.9(12)
N1 C14 C15 C16 -35.6(15)
C32 C31 C15 C14 149.7(12)
C42 C31 C15 C14 8.2(16)
C32 C31 C15 C16 -1.2(16)
C42 C31 C15 C16 -142.8(11)
C22 C37 C49 C39 -0.6(18)
C36 C37 C49 C39 141.0(12)
C22 C37 C49 C54 -136.8(13)
C36 C37 C49 C54 4.8(18)
C24 C39 C49 C37 -2.7(19)
C40 C39 C49 C37 -143.1(11)
C24 C39 C49 C54 137.8(13)
C40 C39 C49 C54 -2.6(13)
C55 C54 C49 C37 -0.1(18)
C52 C54 C49 C37 141.0(11)
C55 C54 C49 C39 -139.1(12)
C52 C54 C49 C39 2.0(13)
C3 C18 C19 C17 12.7(16)
C20 C18 C19 C17 -134.0(11)
C3 C18 C19 C34 148.9(11)
C20 C18 C19 C34 2.2(17)
C35 C34 C19 C18 -0.3(18)
C38 C34 C19 C18 -142.3(11)
C35 C34 C19 C17 139.7(12)
C38 C34 C19 C17 -2.3(13)
C18 C19 C17 C16 -2.8(16)
C34 C19 C17 C16 -143.9(11)
C18 C19 C17 C33 142.7(11)
C34 C19 C17 C33 1.6(13)
C49 C54 C55 C56 137.4(13)
C52 C54 C55 C56 1.5(18)
C49 C54 C55 C50 -3.7(18)
C52 C54 C55 C50 -139.6(12)
C57 C56 C55 C54 -2.1(18)
C53 C56 C55 C54 -142.5(12)
C57 C56 C55 C50 143.3(11)
C53 C56 C55 C50 2.9(13)
C51 C50 C55 C54 144.0(12)
C36 C50 C55 C54 2.7(17)
C51 C50 C55 C56 -2.1(14)
C36 C50 C55 C56 -143.4(11)
C19 C18 C3 C2 -5.9(17)
C20 C18 C3 C2 144.3(11)
C19 C18 C3 C4 -158.2(10)
C20 C18 C3 C4 -8.0(13)
C16 C2 C3 C18 -10.6(16)
C1 C2 C3 C18 -174.3(10)
C16 C2 C3 C4 137.6(12)
C1 C2 C3 C4 -26.1(18)
O3 C4 C3 C18 -97.4(12)
O1 C4 C3 C18 139.1(10)
C5 C4 C3 C18 19.1(12)
O3 C4 C3 C2 112.1(13)
O1 C4 C3 C2 -11.4(15)
C5 C4 C3 C2 -131.4(12)
C33 C17 C16 C2 -152.1(11)
C19 C17 C16 C2 -12.8(15)
C33 C17 C16 C15 -1.5(17)
C19 C17 C16 C15 137.8(11)
C3 C2 C16 C17 19.8(16)
C1 C2 C16 C17 -174.7(10)
C3 C2 C16 C15 -131.4(11)
C1 C2 C16 C15 34.0(13)
C14 C15 C16 C17 -149.2(11)
C31 C15 C16 C17 2.6(15)
C14 C15 C16 C2 2.1(14)
C31 C15 C16 C2 153.9(10)
C27 C26 C25 C7 -4.1(18)
C41 C26 C25 C7 -140.4(12)
C27 C26 C25 C24 138.4(12)
C41 C26 C25 C24 2.0(16)
C8 C7 C25 C26 -7.6(18)
C6 C7 C25 C26 144.0(12)
C8 C7 C25 C24 -152.7(11)
C6 C7 C25 C24 -1.1(13)
C39 C24 C25 C26 1.4(18)
C23 C24 C25 C26 -147.0(11)
C39 C24 C25 C7 147.5(12)
C23 C24 C25 C7 -0.9(13)
C31 C32 C33 C17 2.6(18)
C48 C32 C33 C17 140.3(13)
C31 C32 C33 C38 -137.2(13)
C48 C32 C33 C38 0.4(19)
C16 C17 C33 C32 -1.1(18)
C19 C17 C33 C32 -144.3(11)
C16 C17 C33 C38 142.9(12)
C19 C17 C33 C38 -0.3(13)
C51 C38 C33 C32 1.0(19)
C34 C38 C33 C32 141.6(12)
C51 C38 C33 C17 -141.8(13)
C34 C38 C33 C17 -1.2(14)
C44 C30 C42 C31 140.5(12)
C13 C30 C42 C31 -7.1(18)
C44 C30 C42 C47 3.3(19)
C13 C30 C42 C47 -144.3(13)
C32 C31 C42 C30 -142.3(12)
C15 C31 C42 C30 4.1(17)
C32 C31 C42 C47 -0.3(15)
C15 C31 C42 C47 146.2(11)
C59 C47 C42 C30 -1(2)
C48 C47 C42 C30 141.6(13)
C59 C47 C42 C31 -143.5(13)
C48 C47 C42 C31 -0.6(15)
C55 C56 C57 C58 0.8(17)
C53 C56 C57 C58 136.8(13)
C55 C56 C57 C59 -137.0(12)
C53 C56 C57 C59 -1.0(19)
C52 C58 C57 C56 1.2(18)
C46 C58 C57 C56 -144.0(11)
C52 C58 C57 C59 144.5(12)
C46 C58 C57 C59 -0.7(14)
C47 C59 C57 C56 1.1(18)
C45 C59 C57 C56 142.0(12)
C47 C59 C57 C58 -142.2(12)
C45 C59 C57 C58 -1.3(13)
